data_1514491
loop_
_publ_author_name
'Wong, Janice L.'
'S\'anchez, Ra\'ul Hern\'andez'
'Logan, Jennifer Glancy'
'Zarkesh, Ryan A.'
'Ziller, Joseph W.'
'Heyduk, Alan F.'

_publ_section_title
;
 Disulfide reductive elimination from an iron(iii) complex
;
_journal_issue 4
_journal_name_full 'Chemical Science'
_journal_page_first 1906
_journal_paper_doi 10.1039/c3sc22335c
_journal_volume 4
_journal_year 2013
_chemical_formula_sum 'C75.5 H98 Cl8 Fe2 N2 O8'
_chemical_formula_weight 1556.86
_chemical_name_systematic
;
{[ONO]Fe(ortho-C6O2Cl4)}2
;
_space_group_IT_number 2
_symmetry_cell_setting triclinic
_symmetry_space_group_name_Hall '-P 1'
_symmetry_space_group_name_H-M 'P -1'
_atom_sites_solution_hydrogens geom
_atom_sites_solution_primary direct
_atom_sites_solution_secondary difmap
_audit_creation_method SHELXTL
_cell_angle_alpha 94.0663(7)
_cell_angle_beta 111.4278(7)
_cell_angle_gamma 95.5142(7)
_cell_formula_units_Z 2
_cell_length_a 14.8709(8)
_cell_length_b 15.7470(8)
_cell_length_c 17.9214(10)
_cell_measurement_reflns_used 9975
_cell_measurement_temperature 143(2)
_cell_measurement_theta_max 26.37
_cell_measurement_theta_min 2.25
_cell_volume 3863.0(4)
_computing_cell_refinement 'Bruker SAINT'
_computing_data_collection 'Bruker APEX2'
_computing_data_reduction 'Bruker SAINT'
_computing_molecular_graphics 'Bruker SHELXTL'
_computing_publication_material 'Bruker SHELXTL'
_computing_structure_refinement 'SHELXL-97 (Sheldrick, 2008)'
_computing_structure_solution 'SHELXS-97 (Sheldrick, 2008)'
_diffrn_ambient_temperature 143(2)
_diffrn_measured_fraction_theta_full 0.997
_diffrn_measured_fraction_theta_max 0.994
_diffrn_measurement_device_type 'Bruker APEX-II CCD'
_diffrn_measurement_method '\f and \w scans'
_diffrn_radiation_monochromator graphite
_diffrn_radiation_source 'fine-focus sealed tube'
_diffrn_radiation_type MoK\a
_diffrn_radiation_wavelength 0.71073
_diffrn_reflns_av_R_equivalents 0.0384
_diffrn_reflns_av_sigmaI/netI 0.0516
_diffrn_reflns_limit_h_max 18
_diffrn_reflns_limit_h_min -18
_diffrn_reflns_limit_k_max 19
_diffrn_reflns_limit_k_min -19
_diffrn_reflns_limit_l_max 22
_diffrn_reflns_limit_l_min -22
_diffrn_reflns_number 42365
_diffrn_reflns_theta_full 25.50
_diffrn_reflns_theta_max 26.40
_diffrn_reflns_theta_min 1.23
_exptl_absorpt_coefficient_mu 0.706
_exptl_absorpt_correction_T_max 0.9424
_exptl_absorpt_correction_T_min 0.8682
_exptl_absorpt_correction_type numerical
_exptl_absorpt_process_details 'Bruker SADABS'
_exptl_crystal_colour black
_exptl_crystal_density_diffrn 1.338
_exptl_crystal_density_meas ?
_exptl_crystal_density_method 'not measured'
_exptl_crystal_description plate
_exptl_crystal_F_000 1634
_exptl_crystal_size_max 0.21
_exptl_crystal_size_mid 0.16
_exptl_crystal_size_min 0.09
_refine_diff_density_max 0.567
_refine_diff_density_min -0.317
_refine_diff_density_rms 0.063
_refine_ls_extinction_method none
_refine_ls_goodness_of_fit_ref 1.019
_refine_ls_hydrogen_treatment constr
_refine_ls_matrix_type full
_refine_ls_number_parameters 893
_refine_ls_number_reflns 15780
_refine_ls_number_restraints 0
_refine_ls_restrained_S_all 1.019
_refine_ls_R_factor_all 0.0676
_refine_ls_R_factor_gt 0.0401
_refine_ls_shift/su_max 0.001
_refine_ls_shift/su_mean 0.000
_refine_ls_structure_factor_coef Fsqd
_refine_ls_weighting_details 'calc w=1/[\s^2^(Fo^2^)+(0.0478P)^2^+0.6266P] where P=(Fo^2^+2Fc^2^)/3'
_refine_ls_weighting_scheme calc
_refine_ls_wR_factor_gt 0.0899
_refine_ls_wR_factor_ref 0.0999
_reflns_number_gt 11327
_reflns_number_total 15780
_reflns_threshold_expression >2sigma(I)
_cod_data_source_file c3sc22335c.txt
_cod_data_source_block afh333
_cod_depositor_comments
;
The following automatic conversions were performed:

'_symmetry_cell_setting' value 'Triclinic' changed to 'triclinic'
according to
/usr/data/users/saulius/automatic-downloads/retrospective/RSC/lib/dictionaries/cif_core.dic
dictionary named 'cif_core.dic' version 2.4.2 from 2011-04-26.

Automatic conversion script
Id: cif_fix_values 2281 2013-09-26 08:29:07Z andrius 

The following automatic conversions were performed:

'_exptl_crystal_density_meas' value 'not_measured' was changed to '?'
- the value is perceived as not measured.

Automatic conversion script
Id: cif_fix_values 3008 2015-01-20 13:52:24Z robertas 
;
_cod_original_sg_symbol_H-M P-1
_cod_original_formula_sum 'C75.50 H98 Cl8 Fe2 N2 O8'
_cod_database_code 1514491

loop_
_symmetry_equiv_pos_as_xyz
'x, y, z'
'-x, -y, -z'

loop_
_atom_site_label
_atom_site_type_symbol
_atom_site_fract_x
_atom_site_fract_y
_atom_site_fract_z
_atom_site_U_iso_or_equiv
_atom_site_adp_type
_atom_site_occupancy
_atom_site_symmetry_multiplicity
_atom_site_calc_flag
_atom_site_refinement_flags
_atom_site_disorder_assembly
_atom_site_disorder_group
Fe1 Fe 0.71150(2) 0.66770(2) 0.79276(2) 0.01624(9) Uani 1 1 d . . .
Fe2 Fe 0.72806(2) 0.83465(2) 0.69460(2) 0.01687(9) Uani 1 1 d . . .
Cl1 Cl 0.61456(5) 0.51163(4) 0.64491(4) 0.02479(14) Uani 1 1 d . . .
Cl2 Cl 0.61426(5) 0.43523(4) 0.47877(4) 0.02954(16) Uani 1 1 d . . .
Cl3 Cl 0.65078(6) 0.55944(4) 0.36100(4) 0.03501(17) Uani 1 1 d . . .
Cl4 Cl 0.70692(5) 0.75775(4) 0.41809(4) 0.02882(15) Uani 1 1 d . . .
Cl5 Cl 0.81020(5) 0.99396(4) 0.84687(4) 0.03189(16) Uani 1 1 d . . .
Cl6 Cl 0.91512(5) 1.05138(4) 1.03133(4) 0.03088(16) Uani 1 1 d . . .
Cl7 Cl 0.94104(5) 0.91548(4) 1.15316(4) 0.03384(17) Uani 1 1 d . . .
Cl8 Cl 0.85521(5) 0.72261(4) 1.08936(4) 0.02694(15) Uani 1 1 d . . .
O1 O 0.81709(11) 0.60306(10) 0.77986(10) 0.0189(4) Uani 1 1 d . . .
O2 O 0.57603(11) 0.66407(10) 0.78914(10) 0.0185(4) Uani 1 1 d . . .
O3 O 0.87329(11) 0.84870(10) 0.72157(10) 0.0195(4) Uani 1 1 d . . .
O4 O 0.60466(11) 0.88507(10) 0.67576(10) 0.0199(4) Uani 1 1 d . . .
O5 O 0.68077(11) 0.70367(10) 0.68116(9) 0.0170(4) Uani 1 1 d . . .
O6 O 0.74914(11) 0.80090(10) 0.80658(9) 0.0175(4) Uani 1 1 d . . .
O7 O 0.77379(12) 0.69076(10) 0.90988(10) 0.0211(4) Uani 1 1 d . . .
O8 O 0.70981(12) 0.80377(10) 0.58222(10) 0.0203(4) Uani 1 1 d . . .
N1 N 0.68185(14) 0.54276(12) 0.82708(11) 0.0162(4) Uani 1 1 d . . .
N2 N 0.76140(14) 0.96388(12) 0.67098(12) 0.0174(4) Uani 1 1 d . . .
C1 C 0.75784(17) 0.49794(15) 0.84453(14) 0.0172(5) Uani 1 1 d . . .
C2 C 0.82688(17) 0.53119(15) 0.80976(14) 0.0178(5) Uani 1 1 d . . .
C3 C 0.90138(17) 0.47950(15) 0.80746(14) 0.0183(5) Uani 1 1 d . . .
C4 C 0.91211(17) 0.41144(15) 0.85117(15) 0.0211(5) Uani 1 1 d . . .
H4A H 0.9625 0.3783 0.8520 0.025 Uiso 1 1 calc R . .
C5 C 0.85347(17) 0.38524(15) 0.89636(15) 0.0191(5) Uani 1 1 d . . .
C6 C 0.77648(17) 0.42748(15) 0.89090(14) 0.0186(5) Uani 1 1 d . . .
H6A H 0.7349 0.4100 0.9181 0.022 Uiso 1 1 calc R . .
C7 C 0.96258(18) 0.50163(16) 0.75723(15) 0.0224(6) Uani 1 1 d . . .
C8 C 0.8946(2) 0.50687(19) 0.66948(16) 0.0325(7) Uani 1 1 d . . .
H8A H 0.8536 0.4516 0.6471 0.049 Uiso 1 1 calc R . .
H8B H 0.9337 0.5204 0.6372 0.049 Uiso 1 1 calc R . .
H8C H 0.8532 0.5519 0.6684 0.049 Uiso 1 1 calc R . .
C9 C 1.02746(19) 0.58767(17) 0.79137(17) 0.0305(6) Uani 1 1 d . . .
H9A H 1.0723 0.5841 0.8466 0.046 Uiso 1 1 calc R . .
H9B H 0.9867 0.6330 0.7917 0.046 Uiso 1 1 calc R . .
H9C H 1.0649 0.6011 0.7577 0.046 Uiso 1 1 calc R . .
C10 C 1.0283(2) 0.43311(18) 0.75559(19) 0.0371(7) Uani 1 1 d . . .
H10A H 0.9886 0.3768 0.7363 0.056 Uiso 1 1 calc R . .
H10B H 1.0763 0.4319 0.8101 0.056 Uiso 1 1 calc R . .
H10C H 1.0622 0.4468 0.7193 0.056 Uiso 1 1 calc R . .
C11 C 0.88086(18) 0.31130(16) 0.94765(15) 0.0227(6) Uani 1 1 d . . .
C12 C 0.98294(19) 0.33788(18) 1.01248(16) 0.0291(6) Uani 1 1 d . . .
H12A H 0.9829 0.3900 1.0458 0.044 Uiso 1 1 calc R . .
H12B H 1.0299 0.3491 0.9865 0.044 Uiso 1 1 calc R . .
H12C H 1.0012 0.2915 1.0466 0.044 Uiso 1 1 calc R . .
C13 C 0.8797(2) 0.23046(16) 0.89368(16) 0.0297(6) Uani 1 1 d . . .
H13A H 0.8133 0.2123 0.8545 0.045 Uiso 1 1 calc R . .
H13B H 0.9017 0.1843 0.9272 0.045 Uiso 1 1 calc R . .
H13C H 0.9234 0.2433 0.8650 0.045 Uiso 1 1 calc R . .
C14 C 0.80939(19) 0.29034(17) 0.98925(17) 0.0299(6) Uani 1 1 d . . .
H14A H 0.7437 0.2736 0.9484 0.045 Uiso 1 1 calc R . .
H14B H 0.8096 0.3411 1.0243 0.045 Uiso 1 1 calc R . .
H14C H 0.8291 0.2429 1.0217 0.045 Uiso 1 1 calc R . .
C15 C 0.59580(17) 0.52787(15) 0.83515(14) 0.0164(5) Uani 1 1 d . . .
C16 C 0.53943(16) 0.59918(15) 0.81279(14) 0.0163(5) Uani 1 1 d . . .
C17 C 0.44503(17) 0.59419(15) 0.81832(14) 0.0186(5) Uani 1 1 d . . .
C18 C 0.41247(18) 0.52023(16) 0.84118(15) 0.0212(5) Uani 1 1 d . . .
H18A H 0.3502 0.5165 0.8450 0.025 Uiso 1 1 calc R . .
C19 C 0.46483(17) 0.44758(15) 0.85995(14) 0.0184(5) Uani 1 1 d . . .
C20 C 0.55480(17) 0.45246(15) 0.85682(14) 0.0179(5) Uani 1 1 d . . .
H20A H 0.5909 0.4053 0.8692 0.021 Uiso 1 1 calc R . .
C21 C 0.38592(19) 0.66916(17) 0.79819(17) 0.0266(6) Uani 1 1 d . . .
C22 C 0.36473(19) 0.68502(17) 0.71035(16) 0.0307(6) Uani 1 1 d . . .
H22A H 0.3316 0.6321 0.6747 0.046 Uiso 1 1 calc R . .
H22B H 0.4261 0.7025 0.7037 0.046 Uiso 1 1 calc R . .
H22C H 0.3229 0.7306 0.6965 0.046 Uiso 1 1 calc R . .
C23 C 0.2884(2) 0.6504(2) 0.8087(2) 0.0487(9) Uani 1 1 d . . .
H23A H 0.2496 0.6003 0.7713 0.073 Uiso 1 1 calc R . .
H23B H 0.2530 0.7003 0.7972 0.073 Uiso 1 1 calc R . .
H23C H 0.3004 0.6386 0.8642 0.073 Uiso 1 1 calc R . .
C24 C 0.4428(2) 0.75044(17) 0.85574(17) 0.0348(7) Uani 1 1 d . . .
H24A H 0.5040 0.7660 0.8481 0.052 Uiso 1 1 calc R . .
H24B H 0.4570 0.7391 0.9117 0.052 Uiso 1 1 calc R . .
H24C H 0.4035 0.7979 0.8439 0.052 Uiso 1 1 calc R . .
C25 C 0.41655(18) 0.36862(16) 0.88254(15) 0.0218(5) Uani 1 1 d . . .
C26 C 0.32332(19) 0.33101(17) 0.81047(16) 0.0298(6) Uani 1 1 d . . .
H26A H 0.2791 0.3747 0.7960 0.045 Uiso 1 1 calc R . .
H26B H 0.2912 0.2813 0.8251 0.045 Uiso 1 1 calc R . .
H26C H 0.3403 0.3131 0.7643 0.045 Uiso 1 1 calc R . .
C27 C 0.3905(2) 0.39443(17) 0.95529(16) 0.0296(6) Uani 1 1 d . . .
H27A H 0.4499 0.4191 1.0009 0.044 Uiso 1 1 calc R . .
H27B H 0.3602 0.3436 0.9700 0.044 Uiso 1 1 calc R . .
H27C H 0.3449 0.4371 0.9416 0.044 Uiso 1 1 calc R . .
C28 C 0.4838(2) 0.29931(16) 0.90414(17) 0.0299(6) Uani 1 1 d . . .
H28A H 0.5441 0.3226 0.9495 0.045 Uiso 1 1 calc R . .
H28B H 0.4993 0.2805 0.8574 0.045 Uiso 1 1 calc R . .
H28C H 0.4512 0.2503 0.9194 0.045 Uiso 1 1 calc R . .
C29 C 0.84969(17) 0.98060(15) 0.66712(14) 0.0177(5) Uani 1 1 d . . .
C30 C 0.90767(17) 0.91049(15) 0.69338(14) 0.0174(5) Uani 1 1 d . . .
C31 C 1.00202(17) 0.91521(15) 0.68788(14) 0.0196(5) Uani 1 1 d . . .
C32 C 1.03488(18) 0.98890(15) 0.66448(14) 0.0206(5) Uani 1 1 d . . .
H32A H 1.0990 0.9941 0.6644 0.025 Uiso 1 1 calc R . .
C33 C 0.97937(18) 1.05957(15) 0.63990(14) 0.0202(5) Uani 1 1 d . . .
C34 C 0.88766(18) 1.05289(15) 0.63958(15) 0.0210(5) Uani 1 1 d . . .
H34A H 0.8484 1.0970 0.6208 0.025 Uiso 1 1 calc R . .
C35 C 1.06030(18) 0.83915(16) 0.70659(16) 0.0236(6) Uani 1 1 d . . .
C36 C 1.08687(19) 0.82485(17) 0.79537(15) 0.0269(6) Uani 1 1 d . . .
H36A H 1.1261 0.8766 0.8298 0.040 Uiso 1 1 calc R . .
H36B H 1.1244 0.7762 0.8070 0.040 Uiso 1 1 calc R . .
H36C H 1.0271 0.8126 0.8061 0.040 Uiso 1 1 calc R . .
C37 C 0.9987(2) 0.75814(16) 0.65105(16) 0.0294(6) Uani 1 1 d . . .
H37A H 0.9781 0.7697 0.5946 0.044 Uiso 1 1 calc R . .
H37B H 0.9411 0.7429 0.6640 0.044 Uiso 1 1 calc R . .
H37C H 1.0378 0.7105 0.6593 0.044 Uiso 1 1 calc R . .
C38 C 1.1548(2) 0.85502(19) 0.69107(18) 0.0344(7) Uani 1 1 d . . .
H38A H 1.1969 0.9043 0.7278 0.052 Uiso 1 1 calc R . .
H38B H 1.1395 0.8670 0.6351 0.052 Uiso 1 1 calc R . .
H38C H 1.1884 0.8040 0.7003 0.052 Uiso 1 1 calc R . .
C39 C 1.02650(19) 1.13707(16) 0.61443(16) 0.0252(6) Uani 1 1 d . . .
C40 C 0.9568(2) 1.20388(18) 0.5876(2) 0.0498(9) Uani 1 1 d . . .
H40A H 0.8983 1.1780 0.5417 0.075 Uiso 1 1 calc R . .
H40B H 0.9890 1.2525 0.5715 0.075 Uiso 1 1 calc R . .
H40C H 0.9383 1.2240 0.6323 0.075 Uiso 1 1 calc R . .
C41 C 1.0551(2) 1.10970(18) 0.54404(17) 0.0345(7) Uani 1 1 d . . .
H41A H 0.9965 1.0867 0.4971 0.052 Uiso 1 1 calc R . .
H41B H 1.0984 1.0653 0.5588 0.052 Uiso 1 1 calc R . .
H41C H 1.0890 1.1594 0.5308 0.052 Uiso 1 1 calc R . .
C42 C 1.1178(2) 1.1778(2) 0.68532(18) 0.0463(9) Uani 1 1 d . . .
H42A H 1.1630 1.1352 0.7024 0.070 Uiso 1 1 calc R . .
H42B H 1.0998 1.1980 0.7303 0.070 Uiso 1 1 calc R . .
H42C H 1.1494 1.2265 0.6688 0.070 Uiso 1 1 calc R . .
C43 C 0.69036(17) 1.01330(15) 0.66192(14) 0.0177(5) Uani 1 1 d . . .
C44 C 0.60208(17) 0.96382(15) 0.66149(14) 0.0178(5) Uani 1 1 d . . .
C45 C 0.51569(17) 1.00583(15) 0.64542(15) 0.0194(5) Uani 1 1 d . . .
C46 C 0.52614(18) 1.09163(15) 0.63971(15) 0.0217(5) Uani 1 1 d . . .
H46A H 0.4694 1.1195 0.6275 0.026 Uiso 1 1 calc R . .
C47 C 0.61583(18) 1.14370(15) 0.65065(15) 0.0201(5) Uani 1 1 d . . .
C48 C 0.69563(18) 1.10396(15) 0.66037(15) 0.0199(5) Uani 1 1 d . . .
H48A H 0.7554 1.1367 0.6662 0.024 Uiso 1 1 calc R . .
C49 C 0.41873(18) 0.95501(16) 0.63736(16) 0.0247(6) Uani 1 1 d . . .
C50 C 0.4292(2) 0.92293(18) 0.71849(17) 0.0326(7) Uani 1 1 d . . .
H50A H 0.4447 0.9722 0.7597 0.049 Uiso 1 1 calc R . .
H50B H 0.4816 0.8867 0.7341 0.049 Uiso 1 1 calc R . .
H50C H 0.3678 0.8894 0.7135 0.049 Uiso 1 1 calc R . .
C51 C 0.33579(19) 1.01053(18) 0.6137(2) 0.0400(8) Uani 1 1 d . . .
H51A H 0.3491 1.0576 0.6566 0.060 Uiso 1 1 calc R . .
H51B H 0.2743 0.9753 0.6058 0.060 Uiso 1 1 calc R . .
H51C H 0.3309 1.0343 0.5634 0.060 Uiso 1 1 calc R . .
C52 C 0.3912(2) 0.87834(18) 0.57211(17) 0.0353(7) Uani 1 1 d . . .
H52A H 0.3868 0.8989 0.5207 0.053 Uiso 1 1 calc R . .
H52B H 0.3281 0.8475 0.5662 0.053 Uiso 1 1 calc R . .
H52C H 0.4411 0.8396 0.5877 0.053 Uiso 1 1 calc R . .
C53 C 0.61657(18) 1.24062(15) 0.65170(16) 0.0226(6) Uani 1 1 d . . .
C54 C 0.5435(2) 1.26102(17) 0.57109(16) 0.0300(6) Uani 1 1 d . . .
H54A H 0.4802 1.2269 0.5591 0.045 Uiso 1 1 calc R . .
H54B H 0.5672 1.2470 0.5280 0.045 Uiso 1 1 calc R . .
H54C H 0.5364 1.3222 0.5747 0.045 Uiso 1 1 calc R . .
C55 C 0.5865(2) 1.27498(17) 0.72030(17) 0.0312(6) Uani 1 1 d . . .
H55A H 0.6322 1.2614 0.7719 0.047 Uiso 1 1 calc R . .
H55B H 0.5206 1.2481 0.7114 0.047 Uiso 1 1 calc R . .
H55C H 0.5874 1.3374 0.7214 0.047 Uiso 1 1 calc R . .
C56 C 0.71735(19) 1.28706(16) 0.66481(18) 0.0315(7) Uani 1 1 d . . .
H56A H 0.7641 1.2770 0.7174 0.047 Uiso 1 1 calc R . .
H56B H 0.7141 1.3488 0.6634 0.047 Uiso 1 1 calc R . .
H56C H 0.7383 1.2651 0.6221 0.047 Uiso 1 1 calc R . .
C57 C 0.67147(16) 0.66473(15) 0.60856(14) 0.0172(5) Uani 1 1 d . . .
C58 C 0.64543(17) 0.57799(15) 0.58293(15) 0.0194(5) Uani 1 1 d . . .
C59 C 0.64124(18) 0.54479(15) 0.50755(15) 0.0218(6) Uani 1 1 d . . .
C60 C 0.66069(18) 0.59950(16) 0.45627(15) 0.0224(6) Uani 1 1 d . . .
C61 C 0.68512(18) 0.68721(16) 0.48106(15) 0.0205(5) Uani 1 1 d . . .
C62 C 0.69037(17) 0.72119(15) 0.55666(15) 0.0180(5) Uani 1 1 d . . .
C63 C 0.79344(17) 0.83361(15) 0.88503(15) 0.0187(5) Uani 1 1 d . . .
C64 C 0.82609(18) 0.91877(15) 0.91423(15) 0.0210(5) Uani 1 1 d . . .
C65 C 0.87181(18) 0.94467(15) 0.99698(15) 0.0225(6) Uani 1 1 d . . .
C66 C 0.88329(18) 0.88464(16) 1.05106(15) 0.0236(6) Uani 1 1 d . . .
C67 C 0.84839(18) 0.79823(16) 1.02253(15) 0.0204(5) Uani 1 1 d . . .
C68 C 0.80523(17) 0.77168(15) 0.94007(15) 0.0177(5) Uani 1 1 d . . .
C69 C 0.6803(3) 0.9315(2) 1.1432(2) 0.0591(10) Uani 1 1 d . . .
H69A H 0.6680 0.8760 1.1616 0.089 Uiso 1 1 calc R . .
H69B H 0.6514 0.9748 1.1658 0.089 Uiso 1 1 calc R . .
H69C H 0.7507 0.9486 1.1612 0.089 Uiso 1 1 calc R . .
C70 C 0.6353(2) 0.9237(2) 1.0522(2) 0.0466(8) Uani 1 1 d . . .
H70A H 0.5651 0.9020 1.0343 0.056 Uiso 1 1 calc R . .
H70B H 0.6662 0.8811 1.0298 0.056 Uiso 1 1 calc R . .
C71 C 0.6464(2) 1.0084(2) 1.0185(2) 0.0447(8) Uani 1 1 d . . .
H71A H 0.6162 1.0511 1.0417 0.054 Uiso 1 1 calc R . .
H71B H 0.7167 1.0296 1.0361 0.054 Uiso 1 1 calc R . .
C72 C 0.6011(2) 1.0026(2) 0.9278(2) 0.0480(9) Uani 1 1 d . . .
H72A H 0.5306 0.9823 0.9101 0.058 Uiso 1 1 calc R . .
H72B H 0.6305 0.9593 0.9045 0.058 Uiso 1 1 calc R . .
C73 C 0.6141(3) 1.0883(2) 0.8945(2) 0.0620(11) Uani 1 1 d . . .
H73A H 0.5838 1.0801 0.8354 0.093 Uiso 1 1 calc R . .
H73B H 0.6838 1.1086 0.9111 0.093 Uiso 1 1 calc R . .
H73C H 0.5831 1.1310 0.9157 0.093 Uiso 1 1 calc R . .
C74 C 0.0144(3) 0.5468(3) 0.4990(2) 0.0855(17) Uani 1 1 d . . .
H74A H -0.0198 0.5817 0.5255 0.103 Uiso 1 1 calc R A 1
H74B H -0.0057 0.5593 0.4422 0.103 Uiso 1 1 calc R A 1
C75 C 0.1237(3) 0.5714(4) 0.5416(3) 0.1022(19) Uani 0.50 1 d P B 1
H75A H 0.1408 0.5726 0.6005 0.123 Uiso 0.50 1 calc PR B 1
H75B H 0.1573 0.5269 0.5248 0.123 Uiso 0.50 1 calc PR B 1
C76 C 0.1562(6) 0.6480(5) 0.5260(4) 0.061(2) Uani 0.50 1 d P B 1
H76A H 0.2271 0.6595 0.5539 0.092 Uiso 0.50 1 calc PR B 1
H76B H 0.1258 0.6930 0.5450 0.092 Uiso 0.50 1 calc PR B 1
H76C H 0.1393 0.6475 0.4677 0.092 Uiso 0.50 1 calc PR B 1
C77 C 0.1237(3) 0.5714(4) 0.5416(3) 0.1022(19) Uani 0.50 1 d P B 2
H77A H 0.1392 0.6341 0.5491 0.153 Uiso 0.50 1 calc PR B 2
H77B H 0.1570 0.5466 0.5089 0.153 Uiso 0.50 1 calc PR B 2
H77C H 0.1454 0.5495 0.5943 0.153 Uiso 0.50 1 calc PR B 2

loop_
_atom_site_aniso_label
_atom_site_aniso_U_11
_atom_site_aniso_U_22
_atom_site_aniso_U_33
_atom_site_aniso_U_23
_atom_site_aniso_U_13
_atom_site_aniso_U_12
Fe1 0.01737(18) 0.01261(17) 0.02091(19) 0.00522(14) 0.00907(15) 0.00211(14)
Fe2 0.01797(18) 0.01215(17) 0.02247(19) 0.00588(14) 0.00893(15) 0.00296(14)
Cl1 0.0341(4) 0.0170(3) 0.0239(3) 0.0056(2) 0.0121(3) -0.0010(3)
Cl2 0.0436(4) 0.0165(3) 0.0283(4) 0.0009(3) 0.0145(3) 0.0000(3)
Cl3 0.0576(5) 0.0262(4) 0.0256(4) 0.0009(3) 0.0221(3) 0.0011(3)
Cl4 0.0389(4) 0.0245(3) 0.0286(4) 0.0083(3) 0.0194(3) -0.0009(3)
Cl5 0.0494(4) 0.0177(3) 0.0276(4) 0.0059(3) 0.0134(3) 0.0016(3)
Cl6 0.0420(4) 0.0188(3) 0.0309(4) -0.0023(3) 0.0149(3) -0.0024(3)
Cl7 0.0452(4) 0.0315(4) 0.0210(3) -0.0011(3) 0.0110(3) -0.0039(3)
Cl8 0.0315(4) 0.0265(3) 0.0244(3) 0.0086(3) 0.0118(3) 0.0019(3)
O1 0.0187(9) 0.0161(9) 0.0262(10) 0.0073(7) 0.0122(8) 0.0039(7)
O2 0.0165(9) 0.0156(9) 0.0260(9) 0.0072(7) 0.0101(7) 0.0026(7)
O3 0.0170(9) 0.0172(9) 0.0269(10) 0.0082(7) 0.0102(8) 0.0027(7)
O4 0.0175(9) 0.0152(9) 0.0300(10) 0.0077(7) 0.0108(8) 0.0049(7)
O5 0.0207(9) 0.0124(8) 0.0193(9) 0.0048(7) 0.0083(7) 0.0035(7)
O6 0.0200(9) 0.0129(8) 0.0205(9) 0.0034(7) 0.0086(7) 0.0017(7)
O7 0.0253(10) 0.0161(9) 0.0219(9) 0.0041(7) 0.0084(8) 0.0031(7)
O8 0.0254(9) 0.0147(9) 0.0224(9) 0.0043(7) 0.0106(8) 0.0013(7)
N1 0.0181(10) 0.0130(10) 0.0193(11) 0.0032(8) 0.0090(9) 0.0023(8)
N2 0.0169(10) 0.0148(10) 0.0220(11) 0.0041(8) 0.0084(9) 0.0029(8)
C1 0.0161(12) 0.0157(12) 0.0198(13) 0.0018(10) 0.0070(10) 0.0009(10)
C2 0.0172(12) 0.0162(12) 0.0189(13) 0.0030(10) 0.0058(10) 0.0007(10)
C3 0.0180(12) 0.0142(12) 0.0225(13) 0.0010(10) 0.0077(11) 0.0016(10)
C4 0.0194(13) 0.0176(13) 0.0262(14) 0.0020(10) 0.0079(11) 0.0055(10)
C5 0.0183(13) 0.0147(12) 0.0220(13) 0.0028(10) 0.0058(11) -0.0007(10)
C6 0.0185(13) 0.0165(12) 0.0215(13) 0.0054(10) 0.0086(11) -0.0003(10)
C7 0.0232(14) 0.0223(14) 0.0286(14) 0.0069(11) 0.0161(12) 0.0066(11)
C8 0.0325(16) 0.0415(17) 0.0293(16) 0.0066(13) 0.0176(13) 0.0065(13)
C9 0.0248(14) 0.0329(16) 0.0407(17) 0.0086(13) 0.0204(13) 0.0003(12)
C10 0.0412(18) 0.0359(17) 0.054(2) 0.0181(15) 0.0347(16) 0.0198(14)
C11 0.0220(13) 0.0206(13) 0.0266(14) 0.0090(11) 0.0086(11) 0.0053(11)
C12 0.0261(15) 0.0357(16) 0.0257(15) 0.0100(12) 0.0072(12) 0.0109(12)
C13 0.0331(16) 0.0204(14) 0.0358(16) 0.0128(12) 0.0104(13) 0.0072(12)
C14 0.0284(15) 0.0283(15) 0.0379(17) 0.0195(13) 0.0143(13) 0.0070(12)
C15 0.0172(12) 0.0161(12) 0.0169(12) 0.0006(9) 0.0080(10) 0.0017(10)
C16 0.0154(12) 0.0160(12) 0.0174(12) 0.0017(10) 0.0066(10) 0.0010(10)
C17 0.0179(12) 0.0169(12) 0.0223(13) 0.0026(10) 0.0086(11) 0.0039(10)
C18 0.0173(13) 0.0240(14) 0.0254(14) 0.0038(11) 0.0113(11) 0.0035(10)
C19 0.0188(13) 0.0188(13) 0.0190(13) 0.0032(10) 0.0093(10) 0.0002(10)
C20 0.0193(13) 0.0145(12) 0.0206(13) 0.0048(10) 0.0077(10) 0.0029(10)
C21 0.0241(14) 0.0233(14) 0.0418(17) 0.0128(12) 0.0200(13) 0.0095(11)
C22 0.0251(15) 0.0267(15) 0.0395(17) 0.0112(13) 0.0082(13) 0.0103(12)
C23 0.0373(18) 0.0399(19) 0.092(3) 0.0328(18) 0.0419(19) 0.0229(15)
C24 0.0519(19) 0.0257(15) 0.0377(17) 0.0086(13) 0.0258(15) 0.0165(14)
C25 0.0231(13) 0.0191(13) 0.0246(14) 0.0048(10) 0.0118(11) -0.0038(10)
C26 0.0293(15) 0.0281(15) 0.0290(15) 0.0036(12) 0.0102(13) -0.0088(12)
C27 0.0324(16) 0.0275(15) 0.0315(15) 0.0072(12) 0.0166(13) -0.0051(12)
C28 0.0328(16) 0.0215(14) 0.0404(17) 0.0140(12) 0.0184(13) 0.0000(12)
C29 0.0190(13) 0.0139(12) 0.0204(13) 0.0009(10) 0.0080(10) 0.0014(10)
C30 0.0191(13) 0.0151(12) 0.0186(13) 0.0001(10) 0.0085(10) 0.0013(10)
C31 0.0201(13) 0.0214(13) 0.0167(13) 0.0012(10) 0.0062(10) 0.0043(10)
C32 0.0192(13) 0.0231(14) 0.0220(13) 0.0025(10) 0.0112(11) 0.0012(10)
C33 0.0232(13) 0.0180(13) 0.0212(13) 0.0025(10) 0.0106(11) 0.0014(10)
C34 0.0254(14) 0.0140(12) 0.0246(14) 0.0044(10) 0.0100(11) 0.0036(10)
C35 0.0218(14) 0.0246(14) 0.0284(15) 0.0064(11) 0.0121(12) 0.0080(11)
C36 0.0249(14) 0.0266(15) 0.0319(15) 0.0096(12) 0.0113(12) 0.0097(11)
C37 0.0370(16) 0.0215(14) 0.0321(16) 0.0030(12) 0.0139(13) 0.0116(12)
C38 0.0279(15) 0.0379(17) 0.0484(19) 0.0175(14) 0.0219(14) 0.0164(13)
C39 0.0288(15) 0.0183(13) 0.0316(15) 0.0043(11) 0.0159(12) -0.0020(11)
C40 0.055(2) 0.0212(16) 0.092(3) 0.0247(17) 0.046(2) 0.0059(14)
C41 0.0426(18) 0.0300(16) 0.0337(17) 0.0080(13) 0.0189(14) -0.0039(13)
C42 0.053(2) 0.0451(19) 0.0338(18) 0.0036(15) 0.0169(16) -0.0275(16)
C43 0.0198(13) 0.0145(12) 0.0208(13) 0.0055(10) 0.0088(11) 0.0043(10)
C44 0.0209(13) 0.0144(12) 0.0208(13) 0.0047(10) 0.0100(11) 0.0039(10)
C45 0.0173(13) 0.0193(13) 0.0235(13) 0.0072(10) 0.0085(11) 0.0039(10)
C46 0.0221(13) 0.0204(13) 0.0254(14) 0.0058(11) 0.0103(11) 0.0077(11)
C47 0.0237(13) 0.0160(12) 0.0217(13) 0.0067(10) 0.0086(11) 0.0043(10)
C48 0.0194(13) 0.0160(12) 0.0266(14) 0.0048(10) 0.0113(11) 0.0005(10)
C49 0.0183(13) 0.0202(13) 0.0382(16) 0.0095(12) 0.0121(12) 0.0046(10)
C50 0.0321(16) 0.0281(15) 0.0474(18) 0.0100(13) 0.0255(14) 0.0032(12)
C51 0.0213(15) 0.0291(16) 0.072(2) 0.0199(15) 0.0175(15) 0.0068(12)
C52 0.0262(15) 0.0341(17) 0.0363(17) 0.0022(13) 0.0028(13) -0.0032(13)
C53 0.0232(14) 0.0142(13) 0.0322(15) 0.0035(11) 0.0119(12) 0.0044(10)
C54 0.0352(16) 0.0201(14) 0.0391(17) 0.0124(12) 0.0159(13) 0.0101(12)
C55 0.0352(16) 0.0227(14) 0.0372(17) 0.0012(12) 0.0153(14) 0.0051(12)
C56 0.0310(16) 0.0150(13) 0.0499(19) 0.0058(12) 0.0163(14) 0.0030(11)
C57 0.0133(12) 0.0189(12) 0.0197(13) 0.0048(10) 0.0053(10) 0.0053(10)
C58 0.0198(13) 0.0165(12) 0.0233(13) 0.0088(10) 0.0086(11) 0.0032(10)
C59 0.0260(14) 0.0144(12) 0.0243(14) 0.0021(10) 0.0089(11) 0.0015(10)
C60 0.0253(14) 0.0224(14) 0.0211(13) 0.0016(11) 0.0106(11) 0.0037(11)
C61 0.0215(13) 0.0206(13) 0.0236(14) 0.0098(11) 0.0120(11) 0.0034(10)
C62 0.0156(12) 0.0136(12) 0.0251(13) 0.0030(10) 0.0074(10) 0.0037(10)
C63 0.0158(12) 0.0190(13) 0.0232(13) 0.0032(10) 0.0093(11) 0.0027(10)
C64 0.0233(13) 0.0160(13) 0.0269(14) 0.0068(10) 0.0118(11) 0.0044(10)
C65 0.0264(14) 0.0165(13) 0.0266(14) -0.0006(11) 0.0134(12) 0.0012(11)
C66 0.0225(14) 0.0258(14) 0.0223(14) -0.0006(11) 0.0091(11) 0.0019(11)
C67 0.0206(13) 0.0210(13) 0.0249(14) 0.0083(11) 0.0132(11) 0.0040(10)
C68 0.0157(12) 0.0158(12) 0.0249(13) 0.0037(10) 0.0106(10) 0.0045(10)
C69 0.049(2) 0.053(2) 0.067(3) 0.0014(19) 0.0126(19) 0.0114(18)
C70 0.0336(18) 0.043(2) 0.059(2) 0.0016(16) 0.0120(16) 0.0075(15)
C71 0.0335(17) 0.0365(18) 0.065(2) -0.0034(16) 0.0212(17) 0.0029(14)
C72 0.0403(19) 0.0394(19) 0.068(2) 0.0060(17) 0.0258(18) 0.0014(15)
C73 0.061(2) 0.042(2) 0.088(3) 0.007(2) 0.036(2) -0.0021(18)
C74 0.050(3) 0.162(5) 0.039(2) -0.010(3) 0.0199(19) -0.009(3)
C75 0.063(3) 0.175(6) 0.049(3) 0.016(3) 0.005(2) -0.015(3)
C76 0.078(6) 0.059(5) 0.044(4) 0.002(4) 0.019(4) 0.014(4)
C77 0.063(3) 0.175(6) 0.049(3) 0.016(3) 0.005(2) -0.015(3)

loop_
_atom_type_symbol
_atom_type_description
_atom_type_scat_dispersion_real
_atom_type_scat_dispersion_imag
_atom_type_scat_source
C C 0.0033 0.0016 'International Tables Vol C Tables 4.2.6.8 and 6.1.1.4'
H H 0.0000 0.0000 'International Tables Vol C Tables 4.2.6.8 and 6.1.1.4'
N N 0.0061 0.0033 'International Tables Vol C Tables 4.2.6.8 and 6.1.1.4'
O O 0.0106 0.0060 'International Tables Vol C Tables 4.2.6.8 and 6.1.1.4'
Cl Cl 0.1484 0.1585 'International Tables Vol C Tables 4.2.6.8 and 6.1.1.4'
Fe Fe 0.3463 0.8444 'International Tables Vol C Tables 4.2.6.8 and 6.1.1.4'

loop_
_geom_angle_atom_site_label_1
_geom_angle_atom_site_label_2
_geom_angle_atom_site_label_3
_geom_angle
_geom_angle_site_symmetry_1
O7 Fe1 O2 95.49(7) .
O7 Fe1 O5 151.43(7) .
O2 Fe1 O5 95.19(7) .
O7 Fe1 O1 94.84(7) .
O2 Fe1 O1 148.20(7) .
O5 Fe1 O1 89.83(6) .
O7 Fe1 O6 79.23(6) .
O2 Fe1 O6 98.98(6) .
O5 Fe1 O6 72.97(6) .
O1 Fe1 O6 112.48(6) .
O7 Fe1 N1 79.50(7) .
O2 Fe1 N1 76.32(7) .
O5 Fe1 N1 128.85(7) .
O1 Fe1 N1 76.15(7) .
O6 Fe1 N1 157.65(7) .
O8 Fe2 O4 98.21(7) .
O8 Fe2 O3 88.19(7) .
O4 Fe2 O3 150.59(7) .
O8 Fe2 O6 150.34(7) .
O4 Fe2 O6 97.57(7) .
O3 Fe2 O6 90.26(6) .
O8 Fe2 O5 79.38(6) .
O4 Fe2 O5 101.95(6) .
O3 Fe2 O5 107.44(6) .
O6 Fe2 O5 72.87(6) .
O8 Fe2 N2 84.50(7) .
O4 Fe2 N2 76.28(7) .
O3 Fe2 N2 75.81(7) .
O6 Fe2 N2 123.71(7) .
O5 Fe2 N2 163.38(7) .
C2 O1 Fe1 116.67(15) .
C16 O2 Fe1 118.69(14) .
C30 O3 Fe2 116.41(15) .
C44 O4 Fe2 118.70(15) .
C57 O5 Fe1 135.51(14) .
C57 O5 Fe2 112.11(14) .
Fe1 O5 Fe2 107.37(7) .
C63 O6 Fe2 140.02(15) .
C63 O6 Fe1 112.25(14) .
Fe2 O6 Fe1 106.46(7) .
C68 O7 Fe1 116.73(15) .
C62 O8 Fe2 116.04(15) .
C15 N1 C1 131.8(2) .
C15 N1 Fe1 114.63(15) .
C1 N1 Fe1 113.16(15) .
C43 N2 C29 131.2(2) .
C43 N2 Fe2 114.76(15) .
C29 N2 Fe2 114.08(15) .
N1 C1 C6 128.5(2) .
N1 C1 C2 111.2(2) .
C6 C1 C2 120.3(2) .
O1 C2 C3 122.7(2) .
O1 C2 C1 119.1(2) .
C3 C2 C1 118.1(2) .
C4 C3 C2 116.3(2) .
C4 C3 C7 123.2(2) .
C2 C3 C7 120.5(2) .
C3 C4 C5 125.6(2) .
C6 C5 C4 118.1(2) .
C6 C5 C11 123.3(2) .
C4 C5 C11 118.6(2) .
C5 C6 C1 120.1(2) .
C10 C7 C9 108.0(2) .
C10 C7 C3 111.7(2) .
C9 C7 C3 110.9(2) .
C10 C7 C8 107.6(2) .
C9 C7 C8 109.2(2) .
C3 C7 C8 109.4(2) .
C5 C11 C14 111.6(2) .
C5 C11 C12 108.4(2) .
C14 C11 C12 108.7(2) .
C5 C11 C13 109.6(2) .
C14 C11 C13 108.3(2) .
C12 C11 C13 110.3(2) .
N1 C15 C20 128.4(2) .
N1 C15 C16 111.3(2) .
C20 C15 C16 120.1(2) .
O2 C16 C17 122.5(2) .
O2 C16 C15 118.7(2) .
C17 C16 C15 118.8(2) .
C18 C17 C16 116.9(2) .
C18 C17 C21 123.1(2) .
C16 C17 C21 119.9(2) .
C17 C18 C19 125.2(2) .
C20 C19 C18 118.3(2) .
C20 C19 C25 123.2(2) .
C18 C19 C25 118.5(2) .
C19 C20 C15 120.5(2) .
C17 C21 C23 111.1(2) .
C17 C21 C22 109.7(2) .
C23 C21 C22 108.2(2) .
C17 C21 C24 109.8(2) .
C23 C21 C24 107.6(2) .
C22 C21 C24 110.3(2) .
C28 C25 C19 111.6(2) .
C28 C25 C27 108.4(2) .
C19 C25 C27 109.6(2) .
C28 C25 C26 108.5(2) .
C19 C25 C26 109.2(2) .
C27 C25 C26 109.5(2) .
N2 C29 C34 128.4(2) .
N2 C29 C30 111.1(2) .
C34 C29 C30 120.5(2) .
O3 C30 C31 122.7(2) .
O3 C30 C29 118.8(2) .
C31 C30 C29 118.5(2) .
C32 C31 C30 117.1(2) .
C32 C31 C35 122.9(2) .
C30 C31 C35 120.0(2) .
C31 C32 C33 124.9(2) .
C34 C33 C32 118.1(2) .
C34 C33 C39 123.5(2) .
C32 C33 C39 118.4(2) .
C33 C34 C29 120.6(2) .
C38 C35 C31 111.3(2) .
C38 C35 C36 108.2(2) .
C31 C35 C36 109.9(2) .
C38 C35 C37 107.9(2) .
C31 C35 C37 109.1(2) .
C36 C35 C37 110.4(2) .
C41 C39 C42 108.8(2) .
C41 C39 C40 107.5(2) .
C42 C39 C40 109.3(2) .
C41 C39 C33 110.6(2) .
C42 C39 C33 109.2(2) .
C40 C39 C33 111.5(2) .
N2 C43 C48 128.3(2) .
N2 C43 C44 111.3(2) .
C48 C43 C44 120.1(2) .
O4 C44 C45 123.0(2) .
O4 C44 C43 118.6(2) .
C45 C44 C43 118.4(2) .
C46 C45 C44 116.6(2) .
C46 C45 C49 122.8(2) .
C44 C45 C49 120.6(2) .
C45 C46 C47 125.5(2) .
C48 C47 C46 118.2(2) .
C48 C47 C53 123.5(2) .
C46 C47 C53 118.4(2) .
C47 C48 C43 120.3(2) .
C51 C49 C52 107.8(2) .
C51 C49 C50 108.6(2) .
C52 C49 C50 109.6(2) .
C51 C49 C45 111.6(2) .
C52 C49 C45 110.2(2) .
C50 C49 C45 109.0(2) .
C47 C53 C56 112.1(2) .
C47 C53 C54 109.5(2) .
C56 C53 C54 108.6(2) .
C47 C53 C55 109.3(2) .
C56 C53 C55 108.3(2) .
C54 C53 C55 109.0(2) .
O5 C57 C58 125.9(2) .
O5 C57 C62 114.2(2) .
C58 C57 C62 119.9(2) .
C57 C58 C59 120.7(2) .
C57 C58 Cl1 118.83(19) .
C59 C58 Cl1 120.39(19) .
C60 C59 C58 119.9(2) .
C60 C59 Cl2 120.18(19) .
C58 C59 Cl2 119.90(19) .
C59 C60 C61 119.7(2) .
C59 C60 Cl3 120.23(19) .
C61 C60 Cl3 120.08(19) .
C60 C61 C62 121.0(2) .
C60 C61 Cl4 121.08(19) .
C62 C61 Cl4 117.89(19) .
O8 C62 C61 123.7(2) .
O8 C62 C57 117.6(2) .
C61 C62 C57 118.8(2) .
O6 C63 C64 126.5(2) .
O6 C63 C68 114.3(2) .
C64 C63 C68 119.2(2) .
C63 C64 C65 121.2(2) .
C63 C64 Cl5 118.91(19) .
C65 C64 Cl5 119.88(19) .
C66 C65 C64 119.9(2) .
C66 C65 Cl6 120.1(2) .
C64 C65 Cl6 120.00(19) .
C65 C66 C67 119.6(2) .
C65 C66 Cl7 120.4(2) .
C67 C66 Cl7 120.0(2) .
C68 C67 C66 120.7(2) .
C68 C67 Cl8 118.77(19) .
C66 C67 Cl8 120.47(19) .
O7 C68 C67 123.2(2) .
O7 C68 C63 117.5(2) .
C67 C68 C63 119.3(2) .
C69 C70 C71 113.0(3) .
C72 C71 C70 114.1(3) .
C71 C72 C73 113.5(3) .
C74 C74 C75 111.0(5) 2_566
C76 C75 C74 113.3(6) .

loop_
_geom_bond_atom_site_label_1
_geom_bond_atom_site_label_2
_geom_bond_distance
_geom_bond_site_symmetry_2
Fe1 O7 1.9499(17) .
Fe1 O2 1.9868(16) .
Fe1 O5 2.0180(16) .
Fe1 O1 2.0235(16) .
Fe1 O6 2.0912(16) .
Fe1 N1 2.1557(19) .
Fe2 O8 1.9500(17) .
Fe2 O4 1.9942(16) .
Fe2 O3 2.0192(16) .
Fe2 O6 2.0328(16) .
Fe2 O5 2.0819(16) .
Fe2 N2 2.1557(19) .
Cl1 C58 1.727(2) .
Cl2 C59 1.730(2) .
Cl3 C60 1.726(2) .
Cl4 C61 1.729(2) .
Cl5 C64 1.721(2) .
Cl6 C65 1.724(2) .
Cl7 C66 1.723(3) .
Cl8 C67 1.732(2) .
O1 C2 1.284(3) .
O2 C16 1.282(3) .
O3 C30 1.275(3) .
O4 C44 1.285(3) .
O5 C57 1.352(3) .
O6 C63 1.353(3) .
O7 C68 1.318(3) .
O8 C62 1.316(3) .
N1 C15 1.340(3) .
N1 C1 1.341(3) .
N2 C43 1.341(3) .
N2 C29 1.342(3) .
C1 C6 1.421(3) .
C1 C2 1.458(3) .
C2 C3 1.447(3) .
C3 C4 1.360(3) .
C3 C7 1.530(3) .
C4 C5 1.443(3) .
C5 C6 1.355(3) .
C5 C11 1.528(3) .
C7 C10 1.530(3) .
C7 C9 1.530(4) .
C7 C8 1.541(4) .
C11 C14 1.530(3) .
C11 C12 1.533(3) .
C11 C13 1.538(4) .
C15 C20 1.425(3) .
C15 C16 1.457(3) .
C16 C17 1.438(3) .
C17 C18 1.365(3) .
C17 C21 1.525(3) .
C18 C19 1.436(3) .
C19 C20 1.355(3) .
C19 C25 1.529(3) .
C21 C23 1.532(4) .
C21 C22 1.532(4) .
C21 C24 1.544(4) .
C25 C28 1.526(4) .
C25 C27 1.529(3) .
C25 C26 1.538(3) .
C29 C34 1.421(3) .
C29 C30 1.464(3) .
C30 C31 1.437(3) .
C31 C32 1.368(3) .
C31 C35 1.530(3) .
C32 C33 1.447(3) .
C33 C34 1.356(3) .
C33 C39 1.529(3) .
C35 C38 1.530(3) .
C35 C36 1.532(3) .
C35 C37 1.545(4) .
C39 C41 1.520(4) .
C39 C42 1.525(4) .
C39 C40 1.527(4) .
C43 C48 1.425(3) .
C43 C44 1.458(3) .
C44 C45 1.446(3) .
C45 C46 1.360(3) .
C45 C49 1.533(3) .
C46 C47 1.437(3) .
C47 C48 1.355(3) .
C47 C53 1.524(3) .
C49 C51 1.531(3) .
C49 C52 1.532(4) .
C49 C50 1.532(4) .
C53 C56 1.531(3) .
C53 C54 1.535(3) .
C53 C55 1.536(4) .
C57 C58 1.381(3) .
C57 C62 1.412(3) .
C58 C59 1.391(3) .
C59 C60 1.389(3) .
C60 C61 1.391(3) .
C61 C62 1.393(3) .
C63 C64 1.378(3) .
C63 C68 1.413(3) .
C64 C65 1.397(3) .
C65 C66 1.379(3) .
C66 C67 1.398(3) .
C67 C68 1.392(3) .
C69 C70 1.510(5) .
C70 C71 1.522(4) .
C71 C72 1.507(4) .
C72 C73 1.539(4) .
C74 C74 1.502(9) 2_566
C74 C75 1.518(6) .
C75 C76 1.342(8) .

loop_
_geom_torsion_atom_site_label_1
_geom_torsion_atom_site_label_2
_geom_torsion_atom_site_label_3
_geom_torsion_atom_site_label_4
_geom_torsion
_geom_torsion_site_symmetry_1
O7 Fe1 O1 C2 66.17(17) .
O2 Fe1 O1 C2 -42.4(2) .
O5 Fe1 O1 C2 -142.05(16) .
O6 Fe1 O1 C2 146.50(15) .
N1 Fe1 O1 C2 -11.76(16) .
O7 Fe1 O2 C16 -72.55(17) .
O5 Fe1 O2 C16 133.99(16) .
O1 Fe1 O2 C16 35.9(2) .
O6 Fe1 O2 C16 -152.47(16) .
N1 Fe1 O2 C16 5.23(16) .
O8 Fe2 O3 C30 67.06(16) .
O4 Fe2 O3 C30 -36.5(2) .
O6 Fe2 O3 C30 -142.56(16) .
O5 Fe2 O3 C30 145.34(16) .
N2 Fe2 O3 C30 -17.72(16) .
O8 Fe2 O4 C44 -83.69(17) .
O3 Fe2 O4 C44 17.3(3) .
O6 Fe2 O4 C44 121.51(17) .
O5 Fe2 O4 C44 -164.49(16) .
N2 Fe2 O4 C44 -1.44(17) .
O7 Fe1 O5 C57 142.4(2) .
O2 Fe1 O5 C57 -106.0(2) .
O1 Fe1 O5 C57 42.6(2) .
O6 Fe1 O5 C57 156.2(2) .
N1 Fe1 O5 C57 -29.4(2) .
O7 Fe1 O5 Fe2 -9.39(18) .
O2 Fe1 O5 Fe2 102.20(7) .
O1 Fe1 O5 Fe2 -109.24(7) .
O6 Fe1 O5 Fe2 4.39(6) .
N1 Fe1 O5 Fe2 178.80(7) .
O8 Fe2 O5 C57 5.86(14) .
O4 Fe2 O5 C57 102.10(14) .
O3 Fe2 O5 C57 -78.83(15) .
O6 Fe2 O5 C57 -163.56(15) .
N2 Fe2 O5 C57 20.1(3) .
O8 Fe2 O5 Fe1 164.90(8) .
O4 Fe2 O5 Fe1 -98.85(8) .
O3 Fe2 O5 Fe1 80.22(8) .
O6 Fe2 O5 Fe1 -4.52(7) .
N2 Fe2 O5 Fe1 179.1(2) .
O8 Fe2 O6 C63 148.2(2) .
O4 Fe2 O6 C63 -90.2(2) .
O3 Fe2 O6 C63 61.4(2) .
O5 Fe2 O6 C63 169.6(2) .
N2 Fe2 O6 C63 -11.6(2) .
O8 Fe2 O6 Fe1 -17.06(17) .
O4 Fe2 O6 Fe1 104.57(7) .
O3 Fe2 O6 Fe1 -103.86(7) .
O5 Fe2 O6 Fe1 4.34(6) .
N2 Fe2 O6 Fe1 -176.91(7) .
O7 Fe1 O6 C63 -0.96(14) .
O2 Fe1 O6 C63 92.98(15) .
O5 Fe1 O6 C63 -174.30(16) .
O1 Fe1 O6 C63 -91.77(15) .
N1 Fe1 O6 C63 17.2(3) .
O7 Fe1 O6 Fe2 168.87(8) .
O2 Fe1 O6 Fe2 -97.19(8) .
O5 Fe1 O6 Fe2 -4.47(7) .
O1 Fe1 O6 Fe2 78.06(8) .
N1 Fe1 O6 Fe2 -172.98(15) .
O2 Fe1 O7 C68 -96.67(16) .
O5 Fe1 O7 C68 14.8(2) .
O1 Fe1 O7 C68 113.44(16) .
O6 Fe1 O7 C68 1.45(15) .
N1 Fe1 O7 C68 -171.64(17) .
O4 Fe2 O8 C62 -108.44(16) .
O3 Fe2 O8 C62 100.39(16) .
O6 Fe2 O8 C62 13.0(2) .
O5 Fe2 O8 C62 -7.74(15) .
N2 Fe2 O8 C62 176.30(16) .
O7 Fe1 N1 C15 93.35(17) .
O2 Fe1 N1 C15 -5.01(16) .
O5 Fe1 N1 C15 -90.62(17) .
O1 Fe1 N1 C15 -168.94(17) .
O6 Fe1 N1 C15 75.2(2) .
O7 Fe1 N1 C1 -80.08(16) .
O2 Fe1 N1 C1 -178.43(17) .
O5 Fe1 N1 C1 95.95(17) .
O1 Fe1 N1 C1 17.63(16) .
O6 Fe1 N1 C1 -98.2(2) .
O8 Fe2 N2 C43 104.37(17) .
O4 Fe2 N2 C43 4.52(16) .
O3 Fe2 N2 C43 -166.11(18) .
O6 Fe2 N2 C43 -85.49(18) .
O5 Fe2 N2 C43 90.4(3) .
O8 Fe2 N2 C29 -75.01(17) .
O4 Fe2 N2 C29 -174.86(18) .
O3 Fe2 N2 C29 14.51(16) .
O6 Fe2 N2 C29 95.13(17) .
O5 Fe2 N2 C29 -89.0(3) .
C15 N1 C1 C6 -12.6(4) .
Fe1 N1 C1 C6 159.4(2) .
C15 N1 C1 C2 168.2(2) .
Fe1 N1 C1 C2 -19.8(2) .
Fe1 O1 C2 C3 -177.86(17) .
Fe1 O1 C2 C1 4.9(3) .
N1 C1 C2 O1 10.7(3) .
C6 C1 C2 O1 -168.5(2) .
N1 C1 C2 C3 -166.7(2) .
C6 C1 C2 C3 14.1(3) .
O1 C2 C3 C4 171.0(2) .
C1 C2 C3 C4 -11.7(3) .
O1 C2 C3 C7 -9.6(4) .
C1 C2 C3 C7 167.7(2) .
C2 C3 C4 C5 2.5(4) .
C7 C3 C4 C5 -176.9(2) .
C3 C4 C5 C6 5.0(4) .
C3 C4 C5 C11 -175.2(2) .
C4 C5 C6 C1 -2.8(3) .
C11 C5 C6 C1 177.4(2) .
N1 C1 C6 C5 174.3(2) .
C2 C1 C6 C5 -6.6(3) .
C4 C3 C7 C10 5.9(3) .
C2 C3 C7 C10 -173.4(2) .
C4 C3 C7 C9 -114.5(3) .
C2 C3 C7 C9 66.1(3) .
C4 C3 C7 C8 125.0(3) .
C2 C3 C7 C8 -54.3(3) .
C6 C5 C11 C14 1.5(3) .
C4 C5 C11 C14 -178.3(2) .
C6 C5 C11 C12 -118.1(3) .
C4 C5 C11 C12 62.1(3) .
C6 C5 C11 C13 121.5(3) .
C4 C5 C11 C13 -58.3(3) .
C1 N1 C15 C20 -8.2(4) .
Fe1 N1 C15 C20 179.88(19) .
C1 N1 C15 C16 175.9(2) .
Fe1 N1 C15 C16 4.0(2) .
Fe1 O2 C16 C17 174.97(17) .
Fe1 O2 C16 C15 -4.9(3) .
N1 C15 C16 O2 0.2(3) .
C20 C15 C16 O2 -176.0(2) .
N1 C15 C16 C17 -179.6(2) .
C20 C15 C16 C17 4.1(3) .
O2 C16 C17 C18 177.4(2) .
C15 C16 C17 C18 -2.8(3) .
O2 C16 C17 C21 -2.0(4) .
C15 C16 C17 C21 177.8(2) .
C16 C17 C18 C19 0.0(4) .
C21 C17 C18 C19 179.3(2) .
C17 C18 C19 C20 1.6(4) .
C17 C18 C19 C25 -178.5(2) .
C18 C19 C20 C15 -0.2(4) .
C25 C19 C20 C15 179.9(2) .
N1 C15 C20 C19 -178.1(2) .
C16 C15 C20 C19 -2.6(3) .
C18 C17 C21 C23 1.0(4) .
C16 C17 C21 C23 -179.6(2) .
C18 C17 C21 C22 -118.6(3) .
C16 C17 C21 C22 60.7(3) .
C18 C17 C21 C24 120.0(3) .
C16 C17 C21 C24 -60.7(3) .
C20 C19 C25 C28 2.4(3) .
C18 C19 C25 C28 -177.5(2) .
C20 C19 C25 C27 122.6(3) .
C18 C19 C25 C27 -57.4(3) .
C20 C19 C25 C26 -117.5(3) .
C18 C19 C25 C26 62.6(3) .
C43 N2 C29 C34 -10.9(4) .
Fe2 N2 C29 C34 168.4(2) .
C43 N2 C29 C30 171.3(2) .
Fe2 N2 C29 C30 -9.5(2) .
Fe2 O3 C30 C31 -162.45(18) .
Fe2 O3 C30 C29 18.9(3) .
N2 C29 C30 O3 -5.5(3) .
C34 C29 C30 O3 176.5(2) .
N2 C29 C30 C31 175.9(2) .
C34 C29 C30 C31 -2.2(3) .
O3 C30 C31 C32 -173.3(2) .
C29 C30 C31 C32 5.3(3) .
O3 C30 C31 C35 7.6(4) .
C29 C30 C31 C35 -173.8(2) .
C30 C31 C32 C33 -4.3(4) .
C35 C31 C32 C33 174.7(2) .
C31 C32 C33 C34 -0.2(4) .
C31 C32 C33 C39 -179.2(2) .
C32 C33 C34 C29 3.6(4) .
C39 C33 C34 C29 -177.4(2) .
N2 C29 C34 C33 179.9(2) .
C30 C29 C34 C33 -2.4(4) .
C32 C31 C35 C38 -3.2(3) .
C30 C31 C35 C38 175.8(2) .
C32 C31 C35 C36 116.7(3) .
C30 C31 C35 C36 -64.3(3) .
C32 C31 C35 C37 -122.1(3) .
C30 C31 C35 C37 56.9(3) .
C34 C33 C39 C41 -120.6(3) .
C32 C33 C39 C41 58.4(3) .
C34 C33 C39 C42 119.8(3) .
C32 C33 C39 C42 -61.2(3) .
C34 C33 C39 C40 -1.1(4) .
C32 C33 C39 C40 177.9(2) .
C29 N2 C43 C48 -13.1(4) .
Fe2 N2 C43 C48 167.6(2) .
C29 N2 C43 C44 172.9(2) .
Fe2 N2 C43 C44 -6.4(2) .
Fe2 O4 C44 C45 178.69(17) .
Fe2 O4 C44 C43 -1.6(3) .
N2 C43 C44 O4 5.5(3) .
C48 C43 C44 O4 -169.1(2) .
N2 C43 C44 C45 -174.9(2) .
C48 C43 C44 C45 10.6(3) .
O4 C44 C45 C46 173.3(2) .
C43 C44 C45 C46 -6.3(3) .
O4 C44 C45 C49 -5.4(4) .
C43 C44 C45 C49 175.0(2) .
C44 C45 C46 C47 -2.0(4) .
C49 C45 C46 C47 176.7(2) .
C45 C46 C47 C48 6.3(4) .
C45 C46 C47 C53 -173.0(2) .
C46 C47 C48 C43 -1.8(4) .
C53 C47 C48 C43 177.5(2) .
N2 C43 C48 C47 -179.9(2) .
C44 C43 C48 C47 -6.4(4) .
C46 C45 C49 C51 6.0(4) .
C44 C45 C49 C51 -175.4(2) .
C46 C45 C49 C52 125.7(3) .
C44 C45 C49 C52 -55.7(3) .
C46 C45 C49 C50 -113.9(3) .
C44 C45 C49 C50 64.7(3) .
C48 C47 C53 C56 0.1(4) .
C46 C47 C53 C56 179.3(2) .
C48 C47 C53 C54 120.7(3) .
C46 C47 C53 C54 -60.1(3) .
C48 C47 C53 C55 -120.1(3) .
C46 C47 C53 C55 59.2(3) .
Fe1 O5 C57 C58 26.3(3) .
Fe2 O5 C57 C58 177.19(19) .
Fe1 O5 C57 C62 -154.11(16) .
Fe2 O5 C57 C62 -3.3(2) .
O5 C57 C58 C59 -177.9(2) .
C62 C57 C58 C59 2.5(4) .
O5 C57 C58 Cl1 4.0(3) .
C62 C57 C58 Cl1 -175.55(18) .
C57 C58 C59 C60 -1.8(4) .
Cl1 C58 C59 C60 176.23(19) .
C57 C58 C59 Cl2 176.83(19) .
Cl1 C58 C59 Cl2 -5.1(3) .
C58 C59 C60 C61 0.6(4) .
Cl2 C59 C60 C61 -178.10(19) .
C58 C59 C60 Cl3 -177.34(19) .
Cl2 C59 C60 Cl3 4.0(3) .
C59 C60 C61 C62 0.0(4) .
Cl3 C60 C61 C62 177.87(19) .
C59 C60 C61 Cl4 -178.39(19) .
Cl3 C60 C61 Cl4 -0.5(3) .
Fe2 O8 C62 C61 -173.16(18) .
Fe2 O8 C62 C57 8.5(3) .
C60 C61 C62 O8 -177.6(2) .
Cl4 C61 C62 O8 0.8(3) .
C60 C61 C62 C57 0.7(4) .
Cl4 C61 C62 C57 179.13(17) .
O5 C57 C62 O8 -3.1(3) .
C58 C57 C62 O8 176.4(2) .
O5 C57 C62 C61 178.4(2) .
C58 C57 C62 C61 -2.0(3) .
Fe2 O6 C63 C64 16.0(4) .
Fe1 O6 C63 C64 -179.3(2) .
Fe2 O6 C63 C68 -164.35(17) .
Fe1 O6 C63 C68 0.4(2) .
O6 C63 C64 C65 -179.4(2) .
C68 C63 C64 C65 1.0(4) .
O6 C63 C64 Cl5 0.4(3) .
C68 C63 C64 Cl5 -179.25(18) .
C63 C64 C65 C66 -1.2(4) .
Cl5 C64 C65 C66 179.0(2) .
C63 C64 C65 Cl6 178.02(19) .
Cl5 C64 C65 Cl6 -1.7(3) .
C64 C65 C66 C67 -0.4(4) .
Cl6 C65 C66 C67 -179.64(19) .
C64 C65 C66 Cl7 179.09(19) .
Cl6 C65 C66 Cl7 -0.1(3) .
C65 C66 C67 C68 2.2(4) .
Cl7 C66 C67 C68 -177.26(19) .
C65 C66 C67 Cl8 -176.04(19) .
Cl7 C66 C67 Cl8 4.5(3) .
Fe1 O7 C68 C67 177.95(18) .
Fe1 O7 C68 C63 -1.7(3) .
C66 C67 C68 O7 177.9(2) .
Cl8 C67 C68 O7 -3.8(3) .
C66 C67 C68 C63 -2.4(4) .
Cl8 C67 C68 C63 175.87(18) .
O6 C63 C68 O7 0.8(3) .
C64 C63 C68 O7 -179.5(2) .
O6 C63 C68 C67 -178.9(2) .
C64 C63 C68 C67 0.8(3) .
C69 C70 C71 C72 -179.4(3) .
C70 C71 C72 C73 -179.2(3) .
C74 C74 C75 C76 165.6(6) 2_566
